data_1535491
loop_
_publ_author_name
'Mootz, D.'
'Ruetter, H.'

_publ_section_title
;
 Hydrate schwacher und starker Basen. VII: Zum System
 Caesiumhydroxid-Wasser: Die Kristallstrukturen von CsOH*2H2O und
 CsOH*3H2O
;
_journal_name_full 'Zeitschrift fuer Anorganische und Allgemeine Chemie'
_journal_page_first 123
_journal_page_last 130
_journal_volume 608
_journal_year 1992
_chemical_formula_sum 'Cs H5 O3'
_chemical_name_systematic 'Cs O H (H2 O)2'
_space_group_IT_number 29
_symmetry_space_group_name_Hall 'P 2c -2ac'
_symmetry_space_group_name_H-M 'P c a 21'
_cell_angle_alpha 90
_cell_angle_beta 90
_cell_angle_gamma 90
_cell_formula_units_Z 8
_cell_length_a 13.238
_cell_length_b 6.747
_cell_length_c 9.121
_cell_volume 814.658
_citation_journal_id_ASTM ZAACAB
_cod_data_source_file Mootz_ZAACAB_1992_92.cif
_cod_data_source_block H5Cs1O3
_cod_original_cell_volume 814.6584
_cod_original_formula_sum 'H5 Cs1 O3'
_cod_database_code 1535491

loop_
_symmetry_equiv_pos_as_xyz
x,y,z
-x,-y,z+1/2
-x+1/2,y,z+1/2
x+1/2,-y,z

loop_
_atom_site_label
_atom_site_type_symbol
_atom_site_fract_x
_atom_site_fract_y
_atom_site_fract_z
_atom_site_occupancy
_atom_site_U_iso_or_equiv
H3 H+1 0.196 0.868 0.42 1 0.0
O2 O-2 0.492 0.3188 0.2818 1 0.0
H8 H+1 0.455 0.586 0.333 1 0.0
H6 H+1 0.429 0.572 0.693 1 0.0
O3 O-2 0.1442 0.8995 0.4787 1 0.0
H10 H+1 0.368 0.219 0.321 1 0.0
Cs1 Cs+1 0.15402 0.40107 0.5 1 0.0
H4 H+1 0.162 0.88 0.575 1 0.0
Cs2 Cs+1 0.42186 0.05633 0.6101 1 0.0
O4 O-2 0.3744 0.514 0.6141 1 0.0
H9 H+1 0.299 0.082 0.286 1 0.0
O6 O-2 0.3042 0.1985 0.3079 1 0.0
H5 H+1 0.394 0.566 0.534 1 0.0
H2 H+1 0.52 0.258 0.341 1 0.0
O1 O-2 0.2693 0.8113 0.2418 1 0.0
H7 H+1 0.375 0.723 0.315 1 0.0
O5 O-2 0.4422 0.6962 0.3496 1 0.0
H1 H+1 0.233 0.72 0.199 1 0.0
